data_2204363
loop_
_publ_author_name
'Zhang, Fan'
'Wagner, Matthias'
'Bats, Jan W.'

_publ_section_title
;
 High-temperature phase of 5-<i>tert</i>-butylpyrazole
;
_journal_issue 10
_journal_name_full 'Acta Crystallographica Section E'
_journal_page_first o1804
_journal_page_last o1806
_journal_paper_doi 10.1107/S160053680402269X
_journal_volume 60
_journal_year 2004
_chemical_formula_iupac 'C7 H12 N2'
_chemical_formula_moiety 'C7 H12 N2'
_chemical_formula_sum 'C7 H12 N2'
_chemical_formula_weight 124.19
_chemical_name_systematic
;
5-tert-butylpyrazole
;
_space_group_IT_number 15
_symmetry_cell_setting monoclinic
_symmetry_space_group_name_Hall '-C 2yc'
_symmetry_space_group_name_H-M 'C 1 2/c 1'
_atom_sites_solution_hydrogens geom
_atom_sites_solution_primary direct
_atom_sites_solution_secondary difmap
_audit_creation_method SHELXL-97
_cell_angle_alpha 90.00
_cell_angle_beta 127.879(4)
_cell_angle_gamma 90.00
_cell_formula_units_Z 16
_cell_length_a 22.105(3)
_cell_length_b 10.7547(13)
_cell_length_c 17.074(2)
_cell_measurement_reflns_used 185
_cell_measurement_temperature 195(2)
_cell_measurement_theta_max 26
_cell_measurement_theta_min 3
_cell_volume 3203.8(7)
_computing_cell_refinement 'SMART '
_computing_data_collection 'SMART (Siemens, 1995)'
_computing_data_reduction 'SAINT (Siemens, 1995)'
_computing_molecular_graphics 'SHELXTL (Sheldrick, 1996)'
_computing_publication_material SHELXL97
_computing_structure_refinement 'SHELXL97 (Sheldrick, 1997)'
_computing_structure_solution 'SHELXS97 (Sheldrick, 1997)'
_diffrn_ambient_temperature 195(2)
_diffrn_measured_fraction_theta_full 0.993
_diffrn_measured_fraction_theta_max 0.953
_diffrn_measurement_device_type 'Siemens SMART 1K CCD'
_diffrn_measurement_method \w
_diffrn_radiation_monochromator graphite
_diffrn_radiation_source 'normal-focus sealed tube'
_diffrn_radiation_type MoK\a
_diffrn_radiation_wavelength 0.71073
_diffrn_reflns_av_R_equivalents 0.0880
_diffrn_reflns_av_sigmaI/netI 0.0949
_diffrn_reflns_limit_h_max 30
_diffrn_reflns_limit_h_min -30
_diffrn_reflns_limit_k_max 14
_diffrn_reflns_limit_k_min -14
_diffrn_reflns_limit_l_max 22
_diffrn_reflns_limit_l_min -23
_diffrn_reflns_number 24776
_diffrn_reflns_theta_full 28.5
_diffrn_reflns_theta_max 29.5
_diffrn_reflns_theta_min 2.22
_diffrn_standards_decay_% 0.0
_diffrn_standards_interval_time 1200
_diffrn_standards_number 131
_exptl_absorpt_coefficient_mu 0.064
_exptl_absorpt_correction_type none
_exptl_crystal_colour colorless
_exptl_crystal_density_diffrn 1.030
_exptl_crystal_density_method 'not measured'
_exptl_crystal_description rod
_exptl_crystal_F_000 1088
_exptl_crystal_size_max 0.44
_exptl_crystal_size_mid 0.12
_exptl_crystal_size_min 0.12
_refine_diff_density_max 0.184
_refine_diff_density_min -0.159
_refine_ls_extinction_coef 0.0035(6)
_refine_ls_extinction_expression Fc^*^=kFc[1+0.001xFc^2^\l^3^/sin(2\q)]^-1/4^
_refine_ls_extinction_method SHELXL97
_refine_ls_goodness_of_fit_ref 1.055
_refine_ls_hydrogen_treatment mixed
_refine_ls_matrix_type full
_refine_ls_number_parameters 188
_refine_ls_number_reflns 4268
_refine_ls_number_restraints 0
_refine_ls_restrained_S_all 1.055
_refine_ls_R_factor_all 0.1776
_refine_ls_R_factor_gt 0.0601
_refine_ls_shift/su_max 0.001
_refine_ls_shift/su_mean 0.000
_refine_ls_structure_factor_coef Fsqd
_refine_ls_weighting_details 'calc w = 1/[\s^2^(Fo^2^)+(0.06P)^2^] where P = (Fo^2^+2Fc^2^)/3'
_refine_ls_weighting_scheme calc
_refine_ls_wR_factor_gt 0.1198
_refine_ls_wR_factor_ref 0.1507
_reflns_number_gt 1858
_reflns_number_total 4268
_reflns_threshold_expression I>2\s(I)
_cod_data_source_file lh6270.cif
_cod_data_source_block I
_cod_original_sg_symbol_H-M 'C 2/c'
_cod_database_code 2204363
_cod_database_fobs_code 2204363

loop_
_symmetry_equiv_pos_as_xyz
'x, y, z'
'-x, y, -z+1/2'
'x+1/2, y+1/2, z'
'-x+1/2, y+1/2, -z+1/2'
'-x, -y, -z'
'x, -y, z-1/2'
'-x+1/2, -y+1/2, -z'
'x+1/2, -y+1/2, z-1/2'

loop_
_atom_site_label
_atom_site_fract_x
_atom_site_fract_y
_atom_site_fract_z
_atom_site_U_iso_or_equiv
_atom_site_adp_type
_atom_site_calc_flag
_atom_site_refinement_flags
_atom_site_occupancy
_atom_site_type_symbol
N1 0.05960(9) 0.24862(15) 0.20117(12) 0.0424(4) Uani d . 1 N
N2 -0.01390(9) 0.21910(14) 0.12527(12) 0.0487(4) Uani d . 1 N
C1 -0.04066(13) 0.3213(2) 0.07014(17) 0.0559(6) Uani d . 1 C
C2 0.01433(12) 0.4140(2) 0.10983(16) 0.0523(6) Uani d . 1 C
C3 0.07882(10) 0.36475(16) 0.19459(14) 0.0405(5) Uani d . 1 C
C4 0.15732(11) 0.41775(18) 0.27179(15) 0.0538(6) Uani d . 1 C
C5 0.16555(15) 0.5397(2) 0.2328(2) 0.1079(11) Uani d . 1 C
H5A 0.1270 0.5992 0.2204 0.162 Uiso calc R 1 H
H5B 0.1581 0.5238 0.1709 0.162 Uiso calc R 1 H
H5C 0.2169 0.5741 0.2822 0.162 Uiso calc R 1 H
C6 0.21901(12) 0.3282(2) 0.29238(19) 0.0769(7) Uani d . 1 C
H6A 0.2697 0.3643 0.3424 0.115 Uiso calc R 1 H
H6B 0.2126 0.3135 0.2310 0.115 Uiso calc R 1 H
H6C 0.2144 0.2492 0.3170 0.115 Uiso calc R 1 H
C7 0.16805(17) 0.4383(3) 0.3679(2) 0.1290(13) Uani d . 1 C
H7A 0.1298 0.4981 0.3563 0.194 Uiso calc R 1 H
H7B 0.2196 0.4709 0.4187 0.194 Uiso calc R 1 H
H7C 0.1616 0.3592 0.3904 0.194 Uiso calc R 1 H
H1N 0.0913(11) 0.1893(17) 0.2493(15) 0.058(6) Uiso d . 1 H
H1 -0.0940(12) 0.3245(18) 0.0103(16) 0.066(6) Uiso d . 1 H
H2 0.0107(10) 0.4909(17) 0.0865(13) 0.049(6) Uiso d . 1 H
N3 0.10234(8) 0.01749(15) 0.37919(12) 0.0456(4) Uani d . 1 N
N4 0.13963(9) 0.05227(15) 0.34252(12) 0.0506(5) Uani d . 1 N
C8 0.17931(11) -0.0490(2) 0.35414(15) 0.0510(6) Uani d . 1 C
C9 0.16786(10) -0.14592(19) 0.39749(13) 0.0441(5) Uani d . 1 C
C10 0.11789(9) -0.10055(16) 0.41294(13) 0.0386(5) Uani d . 1 C
C11 0.08145(10) -0.15873(17) 0.45524(13) 0.0434(5) Uani d . 1 C
C12 0.09548(12) -0.07806(19) 0.53887(16) 0.0632(6) Uani d . 1 C
H12A 0.1507 -0.0705 0.5919 0.095 Uiso calc R 1 H
H12B 0.0712 -0.1168 0.5653 0.095 Uiso calc R 1 H
H12C 0.0735 0.0047 0.5129 0.095 Uiso calc R 1 H
C13 0.11638(15) -0.28663(19) 0.49742(19) 0.0757(7) Uani d . 1 C
H13A 0.1071 -0.3399 0.4445 0.113 Uiso calc R 1 H
H13B 0.0928 -0.3241 0.5251 0.113 Uiso calc R 1 H
H13C 0.1717 -0.2781 0.5498 0.113 Uiso calc R 1 H
C14 -0.00491(12) -0.1698(2) 0.37399(16) 0.0811(8) Uani d . 1 C
H14A -0.0149 -0.2227 0.3204 0.122 Uiso calc R 1 H
H14B -0.0266 -0.0870 0.3477 0.122 Uiso calc R 1 H
H14C -0.0286 -0.2068 0.4017 0.122 Uiso calc R 1 H
H3N 0.0713(11) 0.0800(17) 0.3788(14) 0.065(6) Uiso d . 1 H
H8 0.2138(11) -0.0465(16) 0.3356(14) 0.067(6) Uiso d . 1 H
H9 0.1894(9) -0.2294(16) 0.4123(13) 0.045(5) Uiso d . 1 H

loop_
_atom_site_aniso_label
_atom_site_aniso_U_11
_atom_site_aniso_U_22
_atom_site_aniso_U_33
_atom_site_aniso_U_12
_atom_site_aniso_U_13
_atom_site_aniso_U_23
N1 0.0438(10) 0.0421(10) 0.0415(10) -0.0021(8) 0.0264(9) 0.0025(8)
N2 0.0448(10) 0.0520(11) 0.0502(10) -0.0055(8) 0.0295(9) -0.0014(9)
C1 0.0476(13) 0.0694(15) 0.0490(13) 0.0068(12) 0.0288(12) 0.0070(12)
C2 0.0591(14) 0.0440(13) 0.0603(14) 0.0061(11) 0.0400(12) 0.0132(12)
C3 0.0494(11) 0.0351(11) 0.0489(12) -0.0005(9) 0.0362(10) 0.0003(9)
C4 0.0545(13) 0.0468(12) 0.0607(14) -0.0102(10) 0.0356(12) -0.0074(10)
C5 0.0721(17) 0.0572(16) 0.153(3) -0.0156(13) 0.0481(19) 0.0190(17)
C6 0.0499(13) 0.0739(16) 0.0866(18) -0.0041(11) 0.0316(13) -0.0027(14)
C7 0.107(2) 0.199(3) 0.092(2) -0.074(2) 0.066(2) -0.092(2)
N3 0.0448(9) 0.0481(11) 0.0517(10) 0.0089(8) 0.0336(9) 0.0093(8)
N4 0.0497(10) 0.0570(11) 0.0543(11) 0.0054(8) 0.0366(9) 0.0134(8)
C8 0.0451(11) 0.0653(15) 0.0520(13) 0.0102(10) 0.0345(11) 0.0114(11)
C9 0.0422(11) 0.0467(13) 0.0442(12) 0.0120(9) 0.0269(10) 0.0108(10)
C10 0.0352(10) 0.0401(11) 0.0351(10) 0.0033(8) 0.0189(9) 0.0036(8)
C11 0.0404(10) 0.0497(12) 0.0415(11) -0.0024(9) 0.0258(9) 0.0024(9)
C12 0.0702(14) 0.0756(15) 0.0608(14) -0.0057(12) 0.0488(13) -0.0024(12)
C13 0.1025(19) 0.0591(15) 0.1005(19) 0.0094(13) 0.0801(17) 0.0205(13)
C14 0.0536(14) 0.125(2) 0.0578(15) -0.0281(14) 0.0307(13) 0.0023(14)

loop_
_atom_type_symbol
_atom_type_description
_atom_type_scat_dispersion_real
_atom_type_scat_dispersion_imag
_atom_type_scat_source
C C 0.0033 0.0016 'International Tables Vol C Tables 4.2.6.8 and 6.1.1.4'
H H 0.0000 0.0000 'International Tables Vol C Tables 4.2.6.8 and 6.1.1.4'
N N 0.0061 0.0033 'International Tables Vol C Tables 4.2.6.8 and 6.1.1.4'

loop_
_geom_angle_atom_site_label_1
_geom_angle_atom_site_label_2
_geom_angle_atom_site_label_3
_geom_angle
C3 N1 N2 113.10(16)
C3 N1 H1N 127.2(12)
N2 N1 H1N 119.6(12)
C1 N2 N1 103.59(16)
N2 C1 C2 112.0(2)
N2 C1 H1 119.8(12)
C2 C1 H1 128.3(12)
C3 C2 C1 105.70(19)
C3 C2 H2 125.1(12)
C1 C2 H2 129.1(12)
N1 C3 C2 105.66(17)
N1 C3 C4 122.11(17)
C2 C3 C4 132.22(18)
C3 C4 C7 109.37(17)
C3 C4 C6 110.49(16)
C7 C4 C6 108.5(2)
C3 C4 C5 108.93(17)
C7 C4 C5 111.3(2)
C6 C4 C5 108.25(18)
C4 C5 H5A 109.5
C4 C5 H5B 109.5
H5A C5 H5B 109.5
C4 C5 H5C 109.5
H5A C5 H5C 109.5
H5B C5 H5C 109.5
C4 C6 H6A 109.5
C4 C6 H6B 109.5
H6A C6 H6B 109.5
C4 C6 H6C 109.5
H6A C6 H6C 109.5
H6B C6 H6C 109.5
C4 C7 H7A 109.5
C4 C7 H7B 109.5
H7A C7 H7B 109.5
C4 C7 H7C 109.5
H7A C7 H7C 109.5
H7B C7 H7C 109.5
C10 N3 N4 112.87(15)
C10 N3 H3N 131.1(11)
N4 N3 H3N 116.0(11)
C8 N4 N3 103.65(15)
N4 C8 C9 111.94(17)
N4 C8 H8 119.7(11)
C9 C8 H8 128.3(11)
C10 C9 C8 105.49(17)
C10 C9 H9 127.0(10)
C8 C9 H9 127.5(10)
N3 C10 C9 106.05(16)
N3 C10 C11 121.60(15)
C9 C10 C11 132.33(17)
C10 C11 C13 109.63(15)
C10 C11 C14 109.54(15)
C13 C11 C14 110.31(18)
C10 C11 C12 110.46(15)
C13 C11 C12 108.48(17)
C14 C11 C12 108.41(16)
C11 C12 H12A 109.5
C11 C12 H12B 109.5
H12A C12 H12B 109.5
C11 C12 H12C 109.5
H12A C12 H12C 109.5
H12B C12 H12C 109.5
C11 C13 H13A 109.5
C11 C13 H13B 109.5
H13A C13 H13B 109.5
C11 C13 H13C 109.5
H13A C13 H13C 109.5
H13B C13 H13C 109.5
C11 C14 H14A 109.5
C11 C14 H14B 109.5
H14A C14 H14B 109.5
C11 C14 H14C 109.5
H14A C14 H14C 109.5
H14B C14 H14C 109.5

loop_
_geom_bond_atom_site_label_1
_geom_bond_atom_site_label_2
_geom_bond_distance
N1 C3 1.346(2)
N1 N2 1.354(2)
N1 H1N 0.931(19)
N2 C1 1.327(2)
C1 C2 1.385(3)
C1 H1 0.98(2)
C2 C3 1.369(3)
C2 H2 0.900(18)
C3 C4 1.505(2)
C4 C7 1.522(3)
C4 C6 1.524(3)
C4 C5 1.531(3)
C5 H5A 0.9800
C5 H5B 0.9800
C5 H5C 0.9800
C6 H6A 0.9800
C6 H6B 0.9800
C6 H6C 0.9800
C7 H7A 0.9800
C7 H7B 0.9800
C7 H7C 0.9800
N3 C10 1.349(2)
N3 N4 1.358(2)
N3 H3N 0.957(19)
N4 C8 1.335(2)
C8 C9 1.389(3)
C8 H8 0.988(19)
C9 C10 1.373(2)
C9 H9 0.975(16)
C10 C11 1.509(2)
C11 C13 1.525(3)
C11 C14 1.527(3)
C11 C12 1.531(3)
C12 H12A 0.9800
C12 H12B 0.9800
C12 H12C 0.9800
C13 H13A 0.9800
C13 H13B 0.9800
C13 H13C 0.9800
C14 H14A 0.9800
C14 H14B 0.9800
C14 H14C 0.9800

loop_
_geom_hbond_atom_site_label_D
_geom_hbond_atom_site_label_H
_geom_hbond_atom_site_label_A
_geom_hbond_site_symmetry_A
_geom_hbond_distance_DH
_geom_hbond_distance_HA
_geom_hbond_distance_DA
_geom_hbond_angle_DHA
_geom_hbond_publ_flag
N1 H1N N4 1_555 0.93(2) 1.94(2) 2.858(2) 169(2) yes
N3 H3N N2 2_555 0.96(2) 1.94(2) 2.889(3) 174(2) yes
C7 H7B Cg2 7_556 0.98 3.01 3.935 158 yes
C12 H12B Cg1 6_556 0.98 3.03 3.972 161 yes
C14 H14B Cg2 2_555 0.98 3.07 3.663 120 yes

loop_
_geom_torsion_atom_site_label_1
_geom_torsion_atom_site_label_2
_geom_torsion_atom_site_label_3
_geom_torsion_atom_site_label_4
_geom_torsion
C3 N1 N2 C1 -0.03(19)
N1 N2 C1 C2 0.0(2)
N2 C1 C2 C3 0.1(2)
N2 N1 C3 C2 0.1(2)
N2 N1 C3 C4 179.07(15)
C1 C2 C3 N1 -0.1(2)
C1 C2 C3 C4 -178.94(18)
N1 C3 C4 C7 -69.2(3)
C2 C3 C4 C7 109.4(3)
N1 C3 C4 C6 50.2(2)
C2 C3 C4 C6 -131.2(2)
N1 C3 C4 C5 168.96(19)
C2 C3 C4 C5 -12.4(3)
C10 N3 N4 C8 0.2(2)
N3 N4 C8 C9 -0.2(2)
N4 C8 C9 C10 0.1(2)
N4 N3 C10 C9 -0.1(2)
N4 N3 C10 C11 -178.96(15)
C8 C9 C10 N3 0.0(2)
C8 C9 C10 C11 178.64(18)
N3 C10 C11 C13 -173.79(17)
C9 C10 C11 C13 7.7(3)
N3 C10 C11 C14 65.0(2)
C9 C10 C11 C14 -113.4(2)
N3 C10 C11 C12 -54.3(2)
C9 C10 C11 C12 127.2(2)

loop_
_cod_related_entry_id
_cod_related_entry_database
_cod_related_entry_code
1 ChemSpider 123442
